data_3000342
loop_
_publ_author_name
'Rakovsk\'y, Erik'
'Pateda, Yogeswara Rao'
'Chrappov\'a, Jana'

_journal_name_full 'To be published in Crystallography Reports'
_chemical_formula_sum 'C6 H16 N2 O9 Zn'
_chemical_name_systematic
;
ammonium diaqua-<i>N</i>-carboxyethylasparthato zincate monohydrate
;
_space_group_name_Hall 'P 2ac 2ab'
_space_group_name_H-M_alt 'P 21 21 21'
_cell_angle_alpha 90
_cell_angle_beta 90
_cell_angle_gamma 90
_cell_length_a 7.7901(4)
_cell_length_b 11.2368(4)
_cell_length_c 13.2048(5)
_cell_measurement_temperature 120(2)
_cell_volume 1155.89(8)
_diffrn_ambient_temperature 120.15
_diffrn_radiation_probe x-ray
_diffrn_radiation_type 'Mo K\a'
_diffrn_radiation_wavelength 0.71073
_refine_ls_goodness_of_fit_ref 1.0636
_refine_ls_R_factor_all 0.0121
_refine_ls_R_factor_gt 0.0119
_refine_ls_wR_factor_gt 0.0314
_refine_ls_wR_factor_ref 0.0315
_cod_database_code 3000342
_cod_hold_until_date 2023-01-15

loop_
_atom_site_label
_atom_site_fract_x
_atom_site_fract_y
_atom_site_fract_z
? ? ? ?
